data_1568461
loop_
_publ_author_name
'Mang, Andr&#xe9;'
'Rotthowe, Nils'
'Beltako, Katawoura'
'Linseis, Michael'
'Pauly, Fabian'
'Winter, Rainer F.'

_publ_section_title
;
 Single-molecule conductance studies on quasi- and metallaaromatic
 dibenzoylmethane coordination compounds and their aromatic analogs.
;
_journal_issue 11
_journal_name_full Nanoscale
_journal_page_first 5305
_journal_page_last 5316
_journal_paper_doi 10.1039/d2nr05670d
_journal_volume 15
_journal_year 2023
_chemical_formula_moiety 'C17 H16 O2 S2'
_chemical_formula_sum 'C17 H16 O2 S2'
_chemical_formula_weight 316.42
_space_group_crystal_system orthorhombic
_space_group_IT_number 19
_space_group_name_Hall 'P 2ac 2ab'
_space_group_name_H-M_alt 'P 21 21 21'
_atom_sites_solution_hydrogens geom
_atom_sites_solution_primary dual
_audit_creation_date 2022-03-22
_audit_creation_method
;
Olex2 1.5
(compiled 2021.12.09 svn.r5202d8cf for OlexSys, GUI svn.r6439)
;
_audit_update_record
;
2022-03-24 deposited with the CCDC.	2023-02-14 downloaded from the CCDC.
;
_cell_angle_alpha 90
_cell_angle_beta 90
_cell_angle_gamma 90
_cell_formula_units_Z 4
_cell_length_a 3.9473(2)
_cell_length_b 11.3841(5)
_cell_length_c 32.7877(16)
_cell_measurement_reflns_used 14764
_cell_measurement_temperature 100
_cell_measurement_theta_max 28.12
_cell_measurement_theta_min 2.58
_cell_volume 1473.36(12)
_computing_cell_refinement
;
X-Area Recipe 1.33.0.0 (STOE, 2015)
;
_computing_data_collection
;
X-Area WinXpose 2.0.22.0 (STOE, 2016)
;
_computing_data_reduction
;
X-Area Integrate 1.74.2.0 (STOE, 2018)
X-Area LANA 1.75.3.0 (STOE, 2018)
;
_computing_molecular_graphics 'Olex2 1.5 (Dolomanov et al., 2009)'
_computing_publication_material 'Olex2 1.5 (Dolomanov et al., 2009)'
_computing_structure_refinement 'SHELXL 2018/3 (Sheldrick, 2015)'
_computing_structure_solution 'SHELXT  (Sheldrick, 2015)'
_diffrn_ambient_temperature 100
_diffrn_detector_area_resol_mean 6.67
_diffrn_detector_type 'STOE Imaging Plate'
_diffrn_measured_fraction_theta_full 0.992
_diffrn_measured_fraction_theta_max 0.988
_diffrn_measurement_details
;
 243 frames, detector distance = 100 mm
;
_diffrn_measurement_device '2-circle diffractometer'
_diffrn_measurement_device_type 'STOE IPDS 2T'
_diffrn_measurement_method 'rotation method, \w scans'
_diffrn_radiation_type MoK\a
_diffrn_radiation_wavelength 0.71073
_diffrn_reflns_av_R_equivalents 0.0291
_diffrn_reflns_av_unetI/netI 0.0323
_diffrn_reflns_Laue_measured_fraction_full 0.992
_diffrn_reflns_Laue_measured_fraction_max 0.988
_diffrn_reflns_limit_h_max 5
_diffrn_reflns_limit_h_min -5
_diffrn_reflns_limit_k_max 14
_diffrn_reflns_limit_k_min -12
_diffrn_reflns_limit_l_max 42
_diffrn_reflns_limit_l_min -35
_diffrn_reflns_number 7146
_diffrn_reflns_point_group_measured_fraction_full 0.988
_diffrn_reflns_point_group_measured_fraction_max 0.984
_diffrn_reflns_theta_full 25.242
_diffrn_reflns_theta_max 27.537
_diffrn_reflns_theta_min 2.583
_exptl_absorpt_coefficient_mu 0.362
_exptl_absorpt_correction_T_max 0.9651
_exptl_absorpt_correction_T_min 0.8126
_exptl_absorpt_correction_type multi-scan
_exptl_absorpt_process_details
;
STOE X-Red32, absorption correction by Gaussian integration, analogous to
P. Coppens, "The Evaluation of Absorption and Extinction in Single-Crystal
Structure Analysis", published in: F. R. Ahmed (Editor), "Crystallographic
Computing", Munksgaard, Copenhagen (1970), 255 - 270. Afterwards scaling of
reflection intensities was performed within STOE LANA. J. Koziskova, F. Hahn,
J. Richter, J. Kozisek, Acta Chimica Slovaca, vol. 9, no. 2, 2016, pp. 136-140.
;
_exptl_crystal_colour white
_exptl_crystal_colour_primary white
_exptl_crystal_density_diffrn 1.426
_exptl_crystal_density_method 'not measured'
_exptl_crystal_description needle
_exptl_crystal_F_000 664
_exptl_crystal_recrystallization_method 'Re-crystallisation from solvent: dichloromethane, hexane'
_exptl_crystal_size_max 0.1
_exptl_crystal_size_mid 0.1
_exptl_crystal_size_min 0.1
_refine_diff_density_max 0.353
_refine_diff_density_min -0.371
_refine_diff_density_rms 0.082
_refine_ls_abs_structure_details
;
 Flack x determined using 1078 quotients [(I+)-(I-)]/[(I+)+(I-)]
 (Parsons, Flack and Wagner, Acta Cryst. B69 (2013) 249-259).
;
_refine_ls_abs_structure_Flack -0.03(6)
_refine_ls_extinction_coef 0.0065(17)
_refine_ls_extinction_expression Fc^*^=kFc[1+0.001xFc^2^\l^3^/sin(2\q)]^-1/4^
_refine_ls_extinction_method 'SHELXL-2018/3 (Sheldrick 2018)'
_refine_ls_goodness_of_fit_ref 1.118
_refine_ls_hydrogen_treatment constr
_refine_ls_matrix_type full
_refine_ls_number_parameters 194
_refine_ls_number_reflns 3334
_refine_ls_number_restraints 0
_refine_ls_restrained_S_all 1.118
_refine_ls_R_factor_all 0.0521
_refine_ls_R_factor_gt 0.0395
_refine_ls_shift/su_max 0.001
_refine_ls_shift/su_mean 0.000
_refine_ls_structure_factor_coef Fsqd
_refine_ls_weighting_details 'w=1/[\s^2^(Fo^2^)+(0.0395P)^2^+1.9393P] where P=(Fo^2^+2Fc^2^)/3'
_refine_ls_weighting_scheme calc
_refine_ls_wR_factor_gt 0.0931
_refine_ls_wR_factor_ref 0.1134
_reflns_Friedel_coverage 0.652
_reflns_Friedel_fraction_full 0.982
_reflns_Friedel_fraction_max 0.978
_reflns_number_gt 2951
_reflns_number_total 3334
_reflns_threshold_expression 'I > 2\s(I)'
_cod_data_source_file d2nr05670d2.cif
_cod_data_source_block am009
_cod_depositor_comments 'Adding full bibliography for 1568461--1568464.cif.'
_cod_database_code 1568461
_shelx_shelxl_version_number 2018/3
_shelx_space_group_comment
;
The symmetry employed for this shelxl refinement is uniquely defined
by the following loop, which should always be used as a source of
symmetry information in preference to the above space-group names.
They are only intended as comments.
;
_shelx_estimated_absorpt_t_max 0.965
_shelx_estimated_absorpt_t_min 0.965
_olex2_refinement_description
;
1. Fixed Uiso
 At 1.2 times of:
  All C(H) groups
 At 1.5 times of:
  All C(H,H,H) groups, All O(H) groups
2.a Aromatic/amide H refined with riding coordinates:
 C3(H3), C4(H4), C6(H6), C7(H7), C9(H9), C12(H12), C13(H13), C15(H15), C16(H16)
2.b Idealised Me refined as rotating group:
 C1(H1A,H1B,H1C), C17(H17A,H17B,H17C)
2.c Idealised tetrahedral OH refined as rotating group:
 O2(H2)
;
_olex2_submission_special_instructions 'No special instructions were received'

loop_
_space_group_symop_operation_xyz
'x, y, z'
'-x+1/2, -y, z+1/2'
'-x, y+1/2, -z+1/2'
'x+1/2, -y+1/2, -z'

loop_
_atom_site_label
_atom_site_type_symbol
_atom_site_fract_x
_atom_site_fract_y
_atom_site_fract_z
_atom_site_U_iso_or_equiv
_atom_site_adp_type
_atom_site_occupancy
_atom_site_site_symmetry_order
_atom_site_calc_flag
_atom_site_refinement_flags_posn
_atom_site_refinement_flags_adp
_atom_site_refinement_flags_occupancy
_atom_site_disorder_assembly
_atom_site_disorder_group
S1 S 0.2189(3) 0.52345(8) 0.50082(3) 0.0240(2) Uani 1 1 d . . . . .
S2 S 0.5415(3) 0.67589(9) 0.09561(3) 0.0249(2) Uani 1 1 d . . . . .
O1 O -0.1523(8) 0.8623(2) 0.34150(9) 0.0290(7) Uani 1 1 d . . . . .
O2 O -0.0586(9) 0.8971(2) 0.26889(9) 0.0297(7) Uani 1 1 d . . . . .
H2 H -0.130162 0.906361 0.292149 0.045 Uiso 1 1 calc R U . . .
C1 C 0.4045(11) 0.3828(3) 0.49076(13) 0.0266(9) Uani 1 1 d . . . . .
H1A H 0.256383 0.338080 0.473481 0.040 Uiso 1 1 calc R U . . .
H1B H 0.437760 0.341622 0.515998 0.040 Uiso 1 1 calc R U . . .
H1C H 0.618816 0.393243 0.477402 0.040 Uiso 1 1 calc R U . . .
C2 C 0.1584(10) 0.5832(3) 0.45217(12) 0.0206(8) Uani 1 1 d . . . . .
C3 C -0.0006(11) 0.6925(3) 0.45063(12) 0.0220(8) Uani 1 1 d . . . . .
H3 H -0.072294 0.728356 0.474625 0.026 Uiso 1 1 calc R U . . .
C4 C -0.0524(10) 0.7481(3) 0.41355(13) 0.0237(8) Uani 1 1 d . . . . .
H4 H -0.161868 0.820400 0.413031 0.028 Uiso 1 1 calc R U . . .
C5 C 0.0548(11) 0.6984(3) 0.37731(12) 0.0214(8) Uani 1 1 d . . . . .
C6 C 0.2094(11) 0.5879(3) 0.37878(12) 0.0238(8) Uani 1 1 d . . . . .
H6 H 0.278838 0.552145 0.354689 0.029 Uiso 1 1 calc R U . . .
C7 C 0.2603(10) 0.5310(3) 0.41558(12) 0.0235(8) Uani 1 1 d . . . . .
H7 H 0.363081 0.457550 0.415960 0.028 Uiso 1 1 calc R U . . .
C8 C 0.0072(11) 0.7644(3) 0.33873(13) 0.0234(8) Uani 1 1 d . . . . .
C9 C 0.1309(11) 0.7261(3) 0.30095(12) 0.0249(9) Uani 1 1 d . . . . .
H9 H 0.237071 0.653348 0.299031 0.030 Uiso 1 1 calc R U . . .
C10 C 0.0969(10) 0.7954(3) 0.26635(13) 0.0238(8) Uani 1 1 d . . . . .
C11 C 0.2212(11) 0.7640(3) 0.22577(11) 0.0217(8) Uani 1 1 d . . . . .
C12 C 0.1593(11) 0.8397(3) 0.19290(13) 0.0249(8) Uani 1 1 d . . . . .
H12 H 0.048763 0.910678 0.197458 0.030 Uiso 1 1 calc R U . . .
C13 C 0.2596(10) 0.8107(3) 0.15398(11) 0.0227(8) Uani 1 1 d . . . . .
H13 H 0.215484 0.862098 0.132574 0.027 Uiso 1 1 calc R U . . .
C14 C 0.4267(10) 0.7050(3) 0.14629(12) 0.0226(8) Uani 1 1 d . . . . .
C15 C 0.4963(11) 0.6300(3) 0.17909(12) 0.0240(8) Uani 1 1 d . . . . .
H15 H 0.611883 0.560008 0.174611 0.029 Uiso 1 1 calc R U . . .
C16 C 0.3943(10) 0.6595(3) 0.21800(12) 0.0228(8) Uani 1 1 d . . . . .
H16 H 0.441778 0.608752 0.239478 0.027 Uiso 1 1 calc R U . . .
C17 C 0.7252(11) 0.5317(3) 0.09858(13) 0.0268(8) Uani 1 1 d . . . . .
H17A H 0.787449 0.505876 0.071730 0.040 Uiso 1 1 calc R U . . .
H17B H 0.563263 0.478061 0.109997 0.040 Uiso 1 1 calc R U . . .
H17C H 0.923024 0.534127 0.115587 0.040 Uiso 1 1 calc R U . . .

loop_
_atom_site_aniso_label
_atom_site_aniso_U_11
_atom_site_aniso_U_22
_atom_site_aniso_U_33
_atom_site_aniso_U_23
_atom_site_aniso_U_13
_atom_site_aniso_U_12
S1 0.0307(5) 0.0166(4) 0.0248(5) -0.0013(4) -0.0009(4) 0.0018(4)
S2 0.0283(5) 0.0219(5) 0.0244(5) 0.0032(4) 0.0016(4) 0.0014(4)
O1 0.0359(17) 0.0196(13) 0.0315(15) -0.0021(12) -0.0023(13) 0.0065(12)
O2 0.0427(18) 0.0200(13) 0.0264(15) -0.0034(11) 0.0002(14) 0.0097(14)
C1 0.031(2) 0.0156(17) 0.033(2) 0.0000(15) -0.0045(17) -0.0009(16)
C2 0.021(2) 0.0172(17) 0.0237(18) -0.0004(15) -0.0003(16) -0.0036(15)
C3 0.026(2) 0.0189(18) 0.0208(18) -0.0029(14) -0.0022(16) 0.0013(16)
C4 0.0231(19) 0.0152(16) 0.033(2) -0.0005(14) 0.0001(17) 0.0025(16)
C5 0.0241(19) 0.0182(18) 0.0218(18) -0.0028(14) -0.0005(15) -0.0023(15)
C6 0.029(2) 0.0188(18) 0.0240(18) -0.0042(15) 0.0001(17) 0.0012(17)
C7 0.025(2) 0.0154(16) 0.0300(19) -0.0014(15) 0.0003(17) 0.0006(16)
C8 0.024(2) 0.0177(17) 0.029(2) -0.0026(15) -0.0042(17) 0.0002(16)
C9 0.028(2) 0.0164(17) 0.030(2) -0.0023(16) -0.0008(17) 0.0014(16)
C10 0.023(2) 0.0162(18) 0.032(2) -0.0032(16) -0.0032(16) -0.0014(15)
C11 0.0237(19) 0.0173(17) 0.0241(19) -0.0004(14) -0.0021(16) -0.0017(16)
C12 0.027(2) 0.0166(18) 0.031(2) 0.0010(16) -0.0040(16) 0.0019(16)
C13 0.027(2) 0.0202(18) 0.0214(17) 0.0053(15) -0.0018(16) -0.0011(17)
C14 0.0198(19) 0.0199(18) 0.028(2) 0.0014(15) -0.0018(16) -0.0022(16)
C15 0.026(2) 0.0156(17) 0.030(2) 0.0009(15) 0.0000(17) 0.0006(16)
C16 0.028(2) 0.0186(18) 0.0217(18) 0.0001(15) -0.0032(15) 0.0006(16)
C17 0.027(2) 0.0213(18) 0.032(2) 0.0010(17) 0.0018(19) -0.0009(17)

loop_
_atom_type_symbol
_atom_type_description
_atom_type_scat_dispersion_real
_atom_type_scat_dispersion_imag
_atom_type_scat_source
C C 0.0033 0.0016 'International Tables Vol C Tables 4.2.6.8 and 6.1.1.4'
H H 0.0000 0.0000 'International Tables Vol C Tables 4.2.6.8 and 6.1.1.4'
O O 0.0106 0.0060 'International Tables Vol C Tables 4.2.6.8 and 6.1.1.4'
S S 0.1246 0.1234 'International Tables Vol C Tables 4.2.6.8 and 6.1.1.4'

loop_
_exptl_crystal_face_index_h
_exptl_crystal_face_index_k
_exptl_crystal_face_index_l
_exptl_crystal_face_perp_dist
0 0 -1 0.0310
0 0 1 0.0640
-4 -3 5 0.0740
5 -4 -2 0.0670
0 3 1 0.0480
0 -3 4 0.0660

loop_
_geom_angle_atom_site_label_1
_geom_angle_atom_site_label_2
_geom_angle_atom_site_label_3
_geom_angle
_geom_angle_site_symmetry_1
_geom_angle_site_symmetry_3
_geom_angle_publ_flag
C2 S1 C1 103.61(19) . . ?
C14 S2 C17 103.04(19) . . ?
C10 O2 H2 109.5 . . ?
S1 C1 H1A 109.5 . . ?
S1 C1 H1B 109.5 . . ?
S1 C1 H1C 109.5 . . ?
H1A C1 H1B 109.5 . . ?
H1A C1 H1C 109.5 . . ?
H1B C1 H1C 109.5 . . ?
C3 C2 S1 116.2(3) . . ?
C3 C2 C7 118.5(4) . . ?
C7 C2 S1 125.3(3) . . ?
C2 C3 H3 119.8 . . ?
C4 C3 C2 120.3(4) . . ?
C4 C3 H3 119.8 . . ?
C3 C4 H4 119.2 . . ?
C5 C4 C3 121.5(3) . . ?
C5 C4 H4 119.2 . . ?
C4 C5 C6 118.1(4) . . ?
C4 C5 C8 119.2(3) . . ?
C6 C5 C8 122.7(3) . . ?
C5 C6 H6 119.5 . . ?
C7 C6 C5 120.9(4) . . ?
C7 C6 H6 119.5 . . ?
C2 C7 H7 119.7 . . ?
C6 C7 C2 120.5(4) . . ?
C6 C7 H7 119.7 . . ?
O1 C8 C5 116.2(4) . . ?
O1 C8 C9 120.3(4) . . ?
C9 C8 C5 123.5(3) . . ?
C8 C9 H9 119.6 . . ?
C10 C9 C8 120.8(4) . . ?
C10 C9 H9 119.6 . . ?
O2 C10 C9 119.6(4) . . ?
O2 C10 C11 115.5(3) . . ?
C9 C10 C11 124.9(4) . . ?
C12 C11 C10 119.4(4) . . ?
C16 C11 C10 122.6(3) . . ?
C16 C11 C12 118.0(4) . . ?
C11 C12 H12 119.5 . . ?
C13 C12 C11 121.0(4) . . ?
C13 C12 H12 119.5 . . ?
C12 C13 H13 119.7 . . ?
C12 C13 C14 120.7(3) . . ?
C14 C13 H13 119.7 . . ?
C13 C14 S2 117.2(3) . . ?
C13 C14 C15 118.7(4) . . ?
C15 C14 S2 124.2(3) . . ?
C14 C15 H15 119.8 . . ?
C16 C15 C14 120.3(4) . . ?
C16 C15 H15 119.8 . . ?
C11 C16 H16 119.4 . . ?
C15 C16 C11 121.3(4) . . ?
C15 C16 H16 119.4 . . ?
S2 C17 H17A 109.5 . . ?
S2 C17 H17B 109.5 . . ?
S2 C17 H17C 109.5 . . ?
H17A C17 H17B 109.5 . . ?
H17A C17 H17C 109.5 . . ?
H17B C17 H17C 109.5 . . ?

loop_
_geom_bond_atom_site_label_1
_geom_bond_atom_site_label_2
_geom_bond_distance
_geom_bond_site_symmetry_2
_geom_bond_publ_flag
S1 C1 1.792(4) . ?
S1 C2 1.750(4) . ?
S2 C14 1.754(4) . ?
S2 C17 1.797(4) . ?
O1 C8 1.284(5) . ?
O2 H2 0.8200 . ?
O2 C10 1.313(5) . ?
C1 H1A 0.9600 . ?
C1 H1B 0.9600 . ?
C1 H1C 0.9600 . ?
C2 C3 1.395(5) . ?
C2 C7 1.398(5) . ?
C3 H3 0.9300 . ?
C3 C4 1.386(5) . ?
C4 H4 0.9300 . ?
C4 C5 1.382(5) . ?
C5 C6 1.399(5) . ?
C5 C8 1.483(5) . ?
C6 H6 0.9300 . ?
C6 C7 1.384(5) . ?
C7 H7 0.9300 . ?
C8 C9 1.401(6) . ?
C9 H9 0.9300 . ?
C9 C10 1.389(6) . ?
C10 C11 1.462(6) . ?
C11 C12 1.401(5) . ?
C11 C16 1.396(5) . ?
C12 H12 0.9300 . ?
C12 C13 1.377(6) . ?
C13 H13 0.9300 . ?
C13 C14 1.395(5) . ?
C14 C15 1.400(5) . ?
C15 H15 0.9300 . ?
C15 C16 1.379(6) . ?
C16 H16 0.9300 . ?
C17 H17A 0.9600 . ?
C17 H17B 0.9600 . ?
C17 H17C 0.9600 . ?

loop_
_geom_torsion_atom_site_label_1
_geom_torsion_atom_site_label_2
_geom_torsion_atom_site_label_3
_geom_torsion_atom_site_label_4
_geom_torsion
_geom_torsion_site_symmetry_1
_geom_torsion_site_symmetry_2
_geom_torsion_site_symmetry_3
_geom_torsion_site_symmetry_4
_geom_torsion_publ_flag
S1 C2 C3 C4 178.5(3) . . . . ?
S1 C2 C7 C6 -177.9(3) . . . . ?
S2 C14 C15 C16 -179.5(3) . . . . ?
O1 C8 C9 C10 2.9(6) . . . . ?
O2 C10 C11 C12 -2.0(5) . . . . ?
O2 C10 C11 C16 179.4(4) . . . . ?
C1 S1 C2 C3 177.0(3) . . . . ?
C1 S1 C2 C7 -3.9(4) . . . . ?
C2 C3 C4 C5 -0.9(6) . . . . ?
C3 C2 C7 C6 1.1(6) . . . . ?
C3 C4 C5 C6 2.0(6) . . . . ?
C3 C4 C5 C8 -177.1(4) . . . . ?
C4 C5 C6 C7 -1.4(6) . . . . ?
C4 C5 C8 O1 -4.1(6) . . . . ?
C4 C5 C8 C9 174.7(4) . . . . ?
C5 C6 C7 C2 -0.1(6) . . . . ?
C5 C8 C9 C10 -175.9(4) . . . . ?
C6 C5 C8 O1 176.9(4) . . . . ?
C6 C5 C8 C9 -4.3(6) . . . . ?
C7 C2 C3 C4 -0.6(6) . . . . ?
C8 C5 C6 C7 177.6(4) . . . . ?
C8 C9 C10 O2 -1.3(6) . . . . ?
C8 C9 C10 C11 179.1(4) . . . . ?
C9 C10 C11 C12 177.5(4) . . . . ?
C9 C10 C11 C16 -1.0(6) . . . . ?
C10 C11 C12 C13 -177.2(4) . . . . ?
C10 C11 C16 C15 177.3(4) . . . . ?
C11 C12 C13 C14 -0.2(6) . . . . ?
C12 C11 C16 C15 -1.2(6) . . . . ?
C12 C13 C14 S2 179.6(3) . . . . ?
C12 C13 C14 C15 -1.2(6) . . . . ?
C13 C14 C15 C16 1.4(6) . . . . ?
C14 C15 C16 C11 -0.2(6) . . . . ?
C16 C11 C12 C13 1.4(6) . . . . ?
C17 S2 C14 C13 -177.1(3) . . . . ?
C17 S2 C14 C15 3.7(4) . . . . ?
